data_1507606
loop_
_publ_author_name
'Jiang, Biao'
'Wang, Jue'
'Huang, Zuo-Gang'

_publ_section_title
;
 Studies toward the Total Synthesis of Nagelamide K.
;
_journal_issue 8
_journal_name_full 'Organic letters'
_journal_page_first 2070
_journal_page_last 2073
_journal_paper_doi 10.1021/ol3005886
_journal_volume 14
_journal_year 2012
_chemical_formula_sum 'C16 H19 N5 O6 S'
_chemical_formula_weight 409.42
_chemical_name_systematic
; 
 ? 
;
_space_group_IT_number 2
_symmetry_cell_setting triclinic
_symmetry_space_group_name_Hall '-P 1'
_symmetry_space_group_name_H-M 'P -1'
_atom_sites_solution_hydrogens geom
_atom_sites_solution_primary direct
_atom_sites_solution_secondary difmap
_audit_creation_method SHELXL-97
_cell_angle_alpha 95.983(2)
_cell_angle_beta 91.920(2)
_cell_angle_gamma 107.840(2)
_cell_formula_units_Z 2
_cell_length_a 7.8606(10)
_cell_length_b 8.0861(10)
_cell_length_c 15.4119(18)
_cell_measurement_reflns_used 2055
_cell_measurement_temperature 293(2)
_cell_measurement_theta_max 51.658
_cell_measurement_theta_min 5.328
_cell_volume 925.2(2)
_computing_cell_refinement 'Bruker SMART'
_computing_data_collection 'Bruker SMART'
_computing_data_reduction 'Bruker SHELXTL'
_computing_molecular_graphics 'Bruker SHELXTL'
_computing_publication_material 'Bruker SHELXTL'
_computing_structure_refinement 'SHELXL-97 (Sheldrick, 1997)'
_computing_structure_solution 'SHELXS-97 (Sheldrick, 1990)'
_diffrn_ambient_temperature 293(2)
_diffrn_measured_fraction_theta_full 0.974
_diffrn_measured_fraction_theta_max 0.974
_diffrn_measurement_device_type 'CCD area detector'
_diffrn_measurement_method 'phi and omega scans'
_diffrn_radiation_monochromator graphite
_diffrn_radiation_source 'fine-focus sealed tube'
_diffrn_radiation_type MoK\a
_diffrn_radiation_wavelength 0.71073
_diffrn_reflns_av_R_equivalents 0.0261
_diffrn_reflns_av_sigmaI/netI 0.0453
_diffrn_reflns_limit_h_max 10
_diffrn_reflns_limit_h_min -10
_diffrn_reflns_limit_k_max 8
_diffrn_reflns_limit_k_min -10
_diffrn_reflns_limit_l_max 19
_diffrn_reflns_limit_l_min -19
_diffrn_reflns_number 5473
_diffrn_reflns_theta_full 27.00
_diffrn_reflns_theta_max 27.00
_diffrn_reflns_theta_min 1.33
_exptl_absorpt_coefficient_mu 0.221
_exptl_absorpt_correction_T_max 1.00000
_exptl_absorpt_correction_T_min 0.76093
_exptl_absorpt_correction_type empirical
_exptl_absorpt_process_details sadabs
_exptl_crystal_colour colorless
_exptl_crystal_density_diffrn 1.470
_exptl_crystal_density_method 'not measured'
_exptl_crystal_description prismatic
_exptl_crystal_F_000 428
_exptl_crystal_size_max 0.147
_exptl_crystal_size_mid 0.136
_exptl_crystal_size_min 0.123
_refine_diff_density_max 0.295
_refine_diff_density_min -0.427
_refine_diff_density_rms 0.066
_refine_ls_extinction_method none
_refine_ls_goodness_of_fit_ref 1.005
_refine_ls_hydrogen_treatment constr
_refine_ls_matrix_type full
_refine_ls_number_parameters 268
_refine_ls_number_reflns 3929
_refine_ls_number_restraints 0
_refine_ls_restrained_S_all 1.005
_refine_ls_R_factor_all 0.0711
_refine_ls_R_factor_gt 0.0576
_refine_ls_shift/su_max 0.016
_refine_ls_shift/su_mean 0.001
_refine_ls_structure_factor_coef Fsqd
_refine_ls_weighting_details 'calc w=1/[\s^2^(Fo^2^)+(0.1010P)^2^+0.0000P] where P=(Fo^2^+2Fc^2^)/3'
_refine_ls_weighting_scheme calc
_refine_ls_wR_factor_gt 0.1565
_refine_ls_wR_factor_ref 0.1647
_reflns_number_gt 2977
_reflns_number_total 3929
_reflns_threshold_expression >2sigma(I)
_cod_data_source_file ol3005886_si_004.cif
_cod_data_source_block cd28346
_cod_depositor_comments
;
The following automatic conversions were performed:

'_symmetry_cell_setting' value 'Triclinic' changed to 'triclinic'
according to /home/saulius/struct/CIF-dictionaries/cif_core.dic
dictionary named 'cif_core.dic' version 2.4.1 from 2010-06-29.

Automatic conversion script
Id: cif_fix_values 1715 2011-07-08 13:25:40Z adriana 
;
_cod_original_sg_symbol_H-M P-1
_cod_database_code 1507606

loop_
_symmetry_equiv_pos_as_xyz
'x, y, z'
'-x, -y, -z'

loop_
_atom_site_label
_atom_site_type_symbol
_atom_site_fract_x
_atom_site_fract_y
_atom_site_fract_z
_atom_site_U_iso_or_equiv
_atom_site_adp_type
_atom_site_occupancy
_atom_site_symmetry_multiplicity
_atom_site_calc_flag
_atom_site_refinement_flags
_atom_site_disorder_assembly
_atom_site_disorder_group
S1 S 0.72604(8) 0.90832(8) 0.59847(4) 0.0412(2) Uani 1 1 d . . .
O1 O 1.4169(3) 0.6353(3) 0.78210(15) 0.0663(6) Uani 1 1 d . A .
O2 O 1.3839(2) 0.7963(3) 0.90313(12) 0.0556(5) Uani 1 1 d . A .
O3 O 1.0284(4) 0.2089(3) 0.87242(16) 0.0819(7) Uani 1 1 d . . .
O4 O 1.1459(3) 0.1547(3) 0.74884(15) 0.0706(6) Uani 1 1 d . . .
O5 O 0.8684(3) 1.0338(3) 0.56467(13) 0.0598(5) Uani 1 1 d . . .
O6 O 0.6498(3) 0.9521(2) 0.67602(12) 0.0584(5) Uani 1 1 d . . .
N1 N 0.9692(3) 0.5633(3) 0.61060(13) 0.0491(6) Uani 1 1 d . . .
N2 N 0.8102(3) 0.7476(3) 0.62188(12) 0.0384(5) Uani 1 1 d . . .
N3 N 0.7645(2) 0.3979(3) 0.81240(12) 0.0381(5) Uani 1 1 d . A .
N4 N 0.5402(3) 0.3706(4) 0.89823(15) 0.0581(7) Uani 1 1 d . A .
N5 N 0.5713(3) 0.8283(3) 0.52352(15) 0.0534(6) Uani 1 1 d . . .
C1 C 0.9348(3) 0.6919(4) 0.57721(17) 0.0499(7) Uani 1 1 d . . .
H1 H 0.9881 0.7403 0.5289 0.060 Uiso 1 1 calc R . .
C2 C 0.7622(3) 0.6421(3) 0.68790(14) 0.0357(5) Uani 1 1 d . . .
H2 H 0.6789 0.6462 0.7289 0.043 Uiso 1 1 calc R . .
C3 C 0.8612(3) 0.5322(3) 0.68040(14) 0.0347(5) Uani 1 1 d . . .
C4 C 0.8690(3) 0.3916(3) 0.73568(14) 0.0360(5) Uani 1 1 d . A .
H4 H 0.8192 0.2770 0.7008 0.043 Uiso 1 1 calc R . .
C5 C 1.0635(3) 0.4157(3) 0.76718(15) 0.0397(5) Uani 1 1 d . . .
H5 H 1.1381 0.4397 0.7174 0.048 Uiso 1 1 calc R A .
C6 C 1.1320(3) 0.5694(3) 0.83788(14) 0.0367(5) Uani 1 1 d . A .
C7 C 1.0225(3) 0.6059(3) 0.89603(15) 0.0383(5) Uani 1 1 d . . .
H7 H 1.0681 0.6947 0.9420 0.046 Uiso 1 1 calc R A .
C8 C 0.8344(3) 0.5089(3) 0.88820(15) 0.0387(5) Uani 1 1 d . A .
C9 C 0.6924(3) 0.4880(4) 0.93931(17) 0.0496(7) Uani 1 1 d . . .
H9 H 0.6986 0.5465 0.9952 0.060 Uiso 1 1 calc R A .
C10 C 0.5896(3) 0.3201(4) 0.82211(17) 0.0494(7) Uani 1 1 d . . .
H10 H 0.5124 0.2394 0.7796 0.059 Uiso 1 1 calc R A .
C11 C 1.0779(4) 0.2467(4) 0.8000(2) 0.0628(9) Uani 1 1 d . A .
C12 C 1.1513(9) -0.0077(7) 0.7836(5) 0.080(2) Uani 0.567(6) 1 d P A 1
H12A H 1.2078 0.0207 0.8418 0.120 Uiso 0.567(6) 1 calc PR A 1
H12B H 1.2181 -0.0642 0.7467 0.120 Uiso 0.567(6) 1 calc PR A 1
H12C H 1.0314 -0.0849 0.7849 0.120 Uiso 0.567(6) 1 calc PR A 1
C12' C 1.0668(12) 0.0569(10) 0.8911(6) 0.077(3) Uani 0.433(6) 1 d P A 2
H12D H 1.0034 -0.0393 0.8484 0.116 Uiso 0.433(6) 1 calc PR A 2
H12E H 1.0299 0.0307 0.9482 0.116 Uiso 0.433(6) 1 calc PR A 2
H12F H 1.1932 0.0756 0.8896 0.116 Uiso 0.433(6) 1 calc PR A 2
C13 C 1.3243(3) 0.6673(3) 0.83785(16) 0.0414(6) Uani 1 1 d . . .
C14 C 1.5729(4) 0.8954(5) 0.9056(2) 0.0705(9) Uani 1 1 d . . .
H14A H 1.6434 0.8228 0.9201 0.106 Uiso 1 1 calc R A .
H14B H 1.5986 0.9956 0.9490 0.106 Uiso 1 1 calc R . .
H14C H 1.6014 0.9335 0.8494 0.106 Uiso 1 1 calc R . .
C15 C 0.3991(4) 0.7140(5) 0.5454(3) 0.0828(11) Uani 1 1 d . . .
H15A H 0.3055 0.7239 0.5066 0.124 Uiso 1 1 calc R . .
H15B H 0.3781 0.7478 0.6046 0.124 Uiso 1 1 calc R . .
H15C H 0.4005 0.5951 0.5393 0.124 Uiso 1 1 calc R . .
C16 C 0.6210(5) 0.7992(5) 0.4328(2) 0.0783(10) Uani 1 1 d . . .
H16A H 0.6271 0.6823 0.4210 0.117 Uiso 1 1 calc R . .
H16B H 0.7356 0.8815 0.4256 0.117 Uiso 1 1 calc R . .
H16C H 0.5325 0.8149 0.3928 0.117 Uiso 1 1 calc R . .

loop_
_atom_site_aniso_label
_atom_site_aniso_U_11
_atom_site_aniso_U_22
_atom_site_aniso_U_33
_atom_site_aniso_U_23
_atom_site_aniso_U_13
_atom_site_aniso_U_12
S1 0.0452(4) 0.0375(4) 0.0415(4) 0.0113(3) 0.0055(3) 0.0114(3)
O1 0.0449(11) 0.0750(14) 0.0730(14) -0.0011(11) 0.0206(10) 0.0115(10)
O2 0.0412(10) 0.0593(12) 0.0580(12) 0.0010(10) 0.0044(9) 0.0051(9)
O3 0.119(2) 0.0681(15) 0.0798(16) 0.0345(13) 0.0196(15) 0.0504(15)
O4 0.0860(16) 0.0556(13) 0.0788(15) -0.0037(11) -0.0063(12) 0.0398(12)
O5 0.0626(12) 0.0498(11) 0.0661(12) 0.0262(10) 0.0129(10) 0.0089(10)
O6 0.0783(13) 0.0515(12) 0.0544(11) 0.0111(9) 0.0181(10) 0.0303(11)
N1 0.0516(12) 0.0688(15) 0.0401(11) 0.0218(11) 0.0175(10) 0.0313(12)
N2 0.0385(10) 0.0452(12) 0.0336(10) 0.0130(9) 0.0088(8) 0.0129(9)
N3 0.0363(10) 0.0438(11) 0.0344(10) 0.0129(9) 0.0072(8) 0.0098(9)
N4 0.0424(12) 0.0794(18) 0.0500(13) 0.0167(12) 0.0134(10) 0.0113(12)
N5 0.0480(12) 0.0597(15) 0.0552(14) 0.0145(11) -0.0043(11) 0.0191(11)
C1 0.0477(14) 0.0701(19) 0.0398(13) 0.0237(13) 0.0172(11) 0.0229(14)
C2 0.0352(11) 0.0429(13) 0.0304(11) 0.0103(10) 0.0088(9) 0.0117(10)
C3 0.0334(11) 0.0420(13) 0.0281(11) 0.0057(9) 0.0051(9) 0.0102(10)
C4 0.0390(12) 0.0375(12) 0.0310(11) 0.0037(9) 0.0050(9) 0.0112(10)
C5 0.0413(12) 0.0463(14) 0.0360(12) 0.0081(10) 0.0083(10) 0.0190(11)
C6 0.0394(12) 0.0403(13) 0.0340(12) 0.0115(10) 0.0036(10) 0.0153(11)
C7 0.0416(12) 0.0424(13) 0.0320(11) 0.0073(10) 0.0027(10) 0.0135(11)
C8 0.0412(12) 0.0473(14) 0.0307(11) 0.0098(10) 0.0080(10) 0.0162(11)
C9 0.0485(14) 0.0688(18) 0.0360(13) 0.0139(12) 0.0133(11) 0.0212(14)
C10 0.0383(13) 0.0595(17) 0.0465(15) 0.0156(13) 0.0084(11) 0.0058(12)
C11 0.0596(18) 0.0441(16) 0.084(2) 0.0026(16) -0.0222(17) 0.0194(14)
C12 0.094(5) 0.039(3) 0.113(5) 0.005(3) -0.016(4) 0.033(3)
C12' 0.088(6) 0.057(5) 0.094(6) 0.029(4) 0.003(5) 0.028(4)
C13 0.0391(12) 0.0435(14) 0.0448(14) 0.0130(11) 0.0068(11) 0.0148(11)
C14 0.0433(15) 0.069(2) 0.086(2) 0.0022(17) 0.0005(15) -0.0002(15)
C15 0.0459(17) 0.076(2) 0.119(3) 0.022(2) -0.0060(18) 0.0051(17)
C16 0.103(3) 0.089(3) 0.0487(18) 0.0004(17) -0.0118(18) 0.042(2)

loop_
_atom_type_symbol
_atom_type_description
_atom_type_scat_dispersion_real
_atom_type_scat_dispersion_imag
_atom_type_scat_source
C C 0.0033 0.0016 'International Tables Vol C Tables 4.2.6.8 and 6.1.1.4'
H H 0.0000 0.0000 'International Tables Vol C Tables 4.2.6.8 and 6.1.1.4'
N N 0.0061 0.0033 'International Tables Vol C Tables 4.2.6.8 and 6.1.1.4'
O O 0.0106 0.0060 'International Tables Vol C Tables 4.2.6.8 and 6.1.1.4'
S S 0.1246 0.1234 'International Tables Vol C Tables 4.2.6.8 and 6.1.1.4'

loop_
_geom_angle_atom_site_label_1
_geom_angle_atom_site_label_2
_geom_angle_atom_site_label_3
_geom_angle
O6 S1 O5 120.97(13)
O6 S1 N5 108.73(13)
O5 S1 N5 108.41(12)
O6 S1 N2 104.66(10)
O5 S1 N2 105.41(11)
N5 S1 N2 107.95(12)
C13 O2 C14 115.8(2)
C11 O3 C12' 110.5(4)
C11 O4 C12 112.8(4)
C1 N1 C3 105.1(2)
C1 N2 C2 106.4(2)
C1 N2 S1 126.80(16)
C2 N2 S1 126.74(17)
C10 N3 C8 107.2(2)
C10 N3 C4 130.1(2)
C8 N3 C4 122.38(19)
C10 N4 C9 104.5(2)
C15 N5 C16 116.5(3)
C15 N5 S1 118.9(2)
C16 N5 S1 118.5(2)
N1 C1 N2 111.9(2)
N1 C1 H1 124.0
N2 C1 H1 124.0
C3 C2 N2 105.66(19)
C3 C2 H2 127.2
N2 C2 H2 127.2
C2 C3 N1 110.9(2)
C2 C3 C4 129.5(2)
N1 C3 C4 119.5(2)
N3 C4 C3 110.33(19)
N3 C4 C5 108.66(18)
C3 C4 C5 110.53(18)
N3 C4 H4 109.1
C3 C4 H4 109.1
C5 C4 H4 109.1
C6 C5 C4 111.0(2)
C6 C5 C11 110.8(2)
C4 C5 C11 110.2(2)
C6 C5 H5 108.3
C4 C5 H5 108.3
C11 C5 H5 108.3
C7 C6 C13 124.5(2)
C7 C6 C5 120.5(2)
C13 C6 C5 115.1(2)
C6 C7 C8 120.6(2)
C6 C7 H7 119.7
C8 C7 H7 119.7
C9 C8 N3 104.3(2)
C9 C8 C7 137.1(2)
N3 C8 C7 118.6(2)
N4 C9 C8 111.6(2)
N4 C9 H9 124.2
C8 C9 H9 124.2
N4 C10 N3 112.5(2)
N4 C10 H10 123.7
N3 C10 H10 123.7
O3 C11 O4 123.7(3)
O3 C11 C5 120.5(3)
O4 C11 C5 115.8(3)
O4 C12 H12A 109.5
O4 C12 H12B 109.5
O4 C12 H12C 109.5
O3 C12' H12D 109.5
O3 C12' H12E 109.5
H12D C12' H12E 109.5
O3 C12' H12F 109.5
H12D C12' H12F 109.5
H12E C12' H12F 109.5
O1 C13 O2 123.4(2)
O1 C13 C6 122.5(2)
O2 C13 C6 114.1(2)
O2 C14 H14A 109.5
O2 C14 H14B 109.5
H14A C14 H14B 109.5
O2 C14 H14C 109.5
H14A C14 H14C 109.5
H14B C14 H14C 109.5
N5 C15 H15A 109.5
N5 C15 H15B 109.5
H15A C15 H15B 109.5
N5 C15 H15C 109.5
H15A C15 H15C 109.5
H15B C15 H15C 109.5
N5 C16 H16A 109.5
N5 C16 H16B 109.5
H16A C16 H16B 109.5
N5 C16 H16C 109.5
H16A C16 H16C 109.5
H16B C16 H16C 109.5

loop_
_geom_bond_atom_site_label_1
_geom_bond_atom_site_label_2
_geom_bond_distance
S1 O6 1.4154(19)
S1 O5 1.4168(18)
S1 N5 1.581(2)
S1 N2 1.692(2)
O1 C13 1.203(3)
O2 C13 1.330(3)
O2 C14 1.453(3)
O3 C11 1.233(4)
O3 C12' 1.407(7)
O4 C11 1.269(4)
O4 C12 1.480(5)
N1 C1 1.302(3)
N1 C3 1.389(3)
N2 C1 1.374(3)
N2 C2 1.384(3)
N3 C10 1.346(3)
N3 C8 1.382(3)
N3 C4 1.468(3)
N4 C10 1.312(3)
N4 C9 1.364(4)
N5 C15 1.459(4)
N5 C16 1.479(4)
C1 H1 0.9300
C2 C3 1.348(3)
C2 H2 0.9300
C3 C4 1.505(3)
C4 C5 1.536(3)
C4 H4 0.9800
C5 C6 1.513(3)
C5 C11 1.540(4)
C5 H5 0.9800
C6 C7 1.335(3)
C6 C13 1.476(3)
C7 C8 1.440(3)
C7 H7 0.9300
C8 C9 1.367(3)
C9 H9 0.9300
C10 H10 0.9300
C12 H12A 0.9600
C12 H12B 0.9600
C12 H12C 0.9600
C12' H12D 0.9600
C12' H12E 0.9600
C12' H12F 0.9600
C14 H14A 0.9600
C14 H14B 0.9600
C14 H14C 0.9600
C15 H15A 0.9600
C15 H15B 0.9600
C15 H15C 0.9600
C16 H16A 0.9600
C16 H16B 0.9600
C16 H16C 0.9600

loop_
_geom_torsion_atom_site_label_1
_geom_torsion_atom_site_label_2
_geom_torsion_atom_site_label_3
_geom_torsion_atom_site_label_4
_geom_torsion
O6 S1 N2 C1 -162.3(2)
O5 S1 N2 C1 -33.8(2)
N5 S1 N2 C1 81.9(2)
O6 S1 N2 C2 20.2(2)
O5 S1 N2 C2 148.8(2)
N5 S1 N2 C2 -95.5(2)
O6 S1 N5 C15 -38.0(3)
O5 S1 N5 C15 -171.3(2)
N2 S1 N5 C15 75.0(3)
O6 S1 N5 C16 170.2(2)
O5 S1 N5 C16 36.9(3)
N2 S1 N5 C16 -76.8(2)
C3 N1 C1 N2 0.3(3)
C2 N2 C1 N1 -0.8(3)
S1 N2 C1 N1 -178.73(18)
C1 N2 C2 C3 1.0(3)
S1 N2 C2 C3 178.86(17)
N2 C2 C3 N1 -0.8(3)
N2 C2 C3 C4 178.4(2)
C1 N1 C3 C2 0.3(3)
C1 N1 C3 C4 -179.0(2)
C10 N3 C4 C3 88.1(3)
C8 N3 C4 C3 -84.3(3)
C10 N3 C4 C5 -150.6(3)
C8 N3 C4 C5 37.0(3)
C2 C3 C4 N3 -7.2(3)
N1 C3 C4 N3 171.9(2)
C2 C3 C4 C5 -127.4(3)
N1 C3 C4 C5 51.7(3)
N3 C4 C5 C6 -47.9(2)
C3 C4 C5 C6 73.3(2)
N3 C4 C5 C11 75.2(3)
C3 C4 C5 C11 -163.6(2)
C4 C5 C6 C7 35.3(3)
C11 C5 C6 C7 -87.4(3)
C4 C5 C6 C13 -146.4(2)
C11 C5 C6 C13 90.9(3)
C13 C6 C7 C8 176.7(2)
C5 C6 C7 C8 -5.2(3)
C10 N3 C8 C9 0.3(3)
C4 N3 C8 C9 174.2(2)
C10 N3 C8 C7 178.3(2)
C4 N3 C8 C7 -7.8(3)
C6 C7 C8 C9 166.8(3)
C6 C7 C8 N3 -10.4(3)
C10 N4 C9 C8 0.0(3)
N3 C8 C9 N4 -0.2(3)
C7 C8 C9 N4 -177.6(3)
C9 N4 C10 N3 0.2(3)
C8 N3 C10 N4 -0.3(3)
C4 N3 C10 N4 -173.6(2)
C12' O3 C11 O4 3.1(6)
C12' O3 C11 C5 -175.5(4)
C12 O4 C11 O3 2.8(5)
C12 O4 C11 C5 -178.5(3)
C6 C5 C11 O3 45.9(4)
C4 C5 C11 O3 -77.3(3)
C6 C5 C11 O4 -132.8(3)
C4 C5 C11 O4 104.0(3)
C14 O2 C13 O1 -2.1(4)
C14 O2 C13 C6 179.7(2)
C7 C6 C13 O1 -176.7(2)
C5 C6 C13 O1 5.1(3)
C7 C6 C13 O2 1.5(3)
C5 C6 C13 O2 -176.76(19)
